data_9011144
loop_
_publ_author_name
'Dickens, B.'
'Brown, W. E.'
'Kruger, G. J.'
'Stewart, J. M.'

_publ_section_title
;
 Ca4(PO4)2O, tetracalcium diphosphate monooxide.
 Crystal structure and relationships to Ca5(PO4)3OH and K3Na(SO4)2
 Note: z(O11) corrected to match reported bond lengths
;
_journal_name_full 'Acta Crystallographica, Section B'
_journal_page_first 2046
_journal_page_last 2056
_journal_paper_doi 10.1107/S0567740873006102
_journal_volume 29
_journal_year 1973
_chemical_formula_structural Ca4(PO4)2O
_chemical_formula_sum 'Ca4 O9 P2'
_space_group_IT_number 4
_symmetry_space_group_name_Hall 'P 2yb'
_symmetry_space_group_name_H-M 'P 1 21 1'
_cell_angle_alpha 90
_cell_angle_beta 90.90
_cell_angle_gamma 90
_cell_length_a 7.023
_cell_length_b 11.986
_cell_length_c 9.473
_cell_formula_units_Z 4
_cell_volume 797.317
_database_code_amcsd 0009486
_exptl_crystal_density_diffrn 3.051
_cod_original_formula_sum 'Ca4 P2 O9'
_cod_database_code 9011144
_amcsd_formula_title Ca4(PO4)2O

loop_
_space_group_symop_operation_xyz
x,y,z
-x,1/2+y,-z

loop_
_atom_site_aniso_label
_atom_site_aniso_U_11
_atom_site_aniso_U_22
_atom_site_aniso_U_33
_atom_site_aniso_U_12
_atom_site_aniso_U_13
_atom_site_aniso_U_23
Ca1 0.00590 0.00590 0.00820 0.00010 -0.00120 0.00030
Ca2 0.00660 0.00820 0.00770 -0.00140 -0.00080 -0.00020
Ca3 0.02070 0.00450 0.01290 0.00000 -0.00200 -0.00070
Ca4 0.00700 0.00540 0.00640 0.00050 -0.00060 -0.00040
Ca5 0.00660 0.00810 0.00710 -0.00040 -0.00110 0.00000
Ca6 0.00960 0.00580 0.00700 -0.00080 0.00020 -0.00060
Ca7 0.00720 0.01010 0.00890 0.00270 -0.00070 0.00230
Ca8 0.00600 0.00710 0.01090 -0.00040 -0.00040 -0.00170
P1 0.00640 0.00570 0.00570 -0.00020 -0.00070 -0.00020
P2 0.00800 0.00550 0.00610 -0.00060 0.00000 0.00000
P3 0.00590 0.00590 0.00510 -0.00040 -0.00080 0.00000
P4 0.00540 0.00560 0.00620 -0.00040 -0.00100 -0.00070
O11 0.01200 0.00500 0.00800 0.00300 -0.00300 -0.00100
O12 0.01000 0.02200 0.01300 -0.00600 -0.00100 0.00900
O13 0.01100 0.01200 0.01500 0.00200 -0.00500 -0.00300
O14 0.01600 0.01600 0.00600 -0.00500 0.00000 -0.00200
O21 0.01300 0.00900 0.00800 0.00100 0.00100 -0.00100
O22 0.01000 0.01100 0.02400 -0.00100 -0.00500 -0.00100
O23 0.01200 0.01000 0.01500 0.00500 -0.00100 -0.00400
O24 0.04100 0.01100 0.00600 -0.00800 0.00700 -0.00200
O31 0.01700 0.01000 0.00700 0.00300 0.00000 0.00200
O32 0.01700 0.01000 0.00700 0.00300 0.00000 0.00200
O33 0.00900 0.00900 0.03500 0.00000 0.00200 0.00400
O34 0.01400 0.01600 0.01300 0.00500 -0.00100 -0.00800
O41 0.01000 0.01700 0.01000 0.00100 0.00100 -0.00500
O42 0.02000 0.00300 0.01400 -0.00200 -0.00100 0.00100
O43 0.01500 0.00600 0.00800 0.00100 -0.00300 -0.00300
O44 0.01200 0.01300 0.01400 0.00000 -0.00800 0.00100
O1 0.01000 0.00700 0.00800 0.00000 0.00000 -0.00100
O2 0.01100 0.00600 0.00600 0.00100 -0.00200 -0.00100

loop_
_atom_site_label
_atom_site_fract_x
_atom_site_fract_y
_atom_site_fract_z
Ca1 0.03110 0.34440 0.89441
Ca2 0.53200 0.30000 0.89733
Ca3 0.76540 0.30400 0.52990
Ca4 0.26850 0.30000 0.25229
Ca5 0.74090 0.10680 0.25600
Ca6 0.25010 0.07980 0.01201
Ca7 -0.00990 0.07000 0.63310
Ca8 0.51460 0.05200 0.59216
P1 0.76650 0.39210 0.21400
P2 0.28930 0.32470 0.62400
P3 0.23760 0.04000 0.31810
P4 0.76410 0.07730 0.91040
O11 0.73190 0.51800 0.22670
O12 0.61130 0.32440 0.28600
O13 0.95410 0.36630 0.29360
O14 0.77010 0.36500 0.05560
O21 0.28670 0.40900 0.74800
O22 0.09600 0.26450 0.62260
O23 0.45570 0.24340 0.65940
O24 0.33090 0.38020 0.48430
O31 0.21650 0.00410 0.47370
O32 0.07660 0.11370 0.26360
O33 0.41940 0.10820 0.30230
O34 0.24440 -0.06820 0.22820
O41 0.58900 0.10530 0.99920
O42 0.83840 0.18550 0.84070
O43 0.71640 -0.00280 0.78620
O44 0.91900 0.02900 0.00850
O1 0.26420 0.26290 0.01630
O2 0.76590 0.12820 0.49050

loop_
_cod_related_entry_id
_cod_related_entry_database
_cod_related_entry_code
1 AMCSD 0009486
